data_2016656
loop_
_publ_author_name
'Casta\~neda, Fernando'
'Silva, Paul'
'Bunton, Clifford A.'
'Garland, Mar\'ia Teresa'
'Baggio, Ricardo'

_publ_section_title
;
 Favoured conformations of methyl isopropyl, ethyl isopropyl, methyl
 <i>tert</i>-butyl, and ethyl <i>tert</i>-butyl
 2-(triphenylphosphoranylidene)malonate
;
_journal_coeditor_code AV3152
_journal_issue 7
_journal_name_full 'Acta Crystallographica Section C'
_journal_page_first o405
_journal_page_last o410
_journal_paper_doi 10.1107/S0108270108018246
_journal_volume 64
_journal_year 2008
_chemical_formula_iupac 'C25 H25 O4 P'
_chemical_formula_moiety 'C25 H25 O4 P'
_chemical_formula_sum 'C25 H25 O4 P'
_chemical_formula_weight 420.42
_chemical_name_systematic
;
methyl isopropyl 2-(triphenylphosphoranyliden)malonate
;
_space_group_IT_number 2
_symmetry_cell_setting triclinic
_symmetry_space_group_name_Hall '-P 1'
_symmetry_space_group_name_H-M 'P -1'
_atom_sites_solution_hydrogens geom
_atom_sites_solution_primary direct
_atom_sites_solution_secondary difmap
_audit_creation_method SHELXL97
_cell_angle_alpha 100.573(2)
_cell_angle_beta 94.878(2)
_cell_angle_gamma 102.446(3)
_cell_formula_units_Z 2
_cell_length_a 9.8033(6)
_cell_length_b 10.4492(7)
_cell_length_c 11.2169(7)
_cell_measurement_reflns_used 1718
_cell_measurement_temperature 273(2)
_cell_measurement_theta_max 21.88
_cell_measurement_theta_min 2.46
_cell_volume 1093.64(12)
_computing_cell_refinement 'SAINT-NT (Bruker, 2001)'
_computing_data_collection 'SMART-NT (Bruker, 2001)'
_computing_data_reduction 'SAINT-NT (Bruker, 2001)'
_computing_molecular_graphics 'SHELXTL-NT (Sheldrick, 2008)'
_computing_publication_material
;
SHELXTL-NT (Sheldrick, 2008) and PLATON (Spek, 2003)
;
_computing_structure_refinement 'SHELXL97 (Sheldrick, 2008)'
_computing_structure_solution 'SHELXS97 (Sheldrick, 2008)'
_diffrn_ambient_temperature 273(2)
_diffrn_measured_fraction_theta_full 0.993
_diffrn_measured_fraction_theta_max 0.904
_diffrn_measurement_device_type 'Bruker SMART CCD area-detector'
_diffrn_measurement_method '\f and \w'
_diffrn_radiation_monochromator graphite
_diffrn_radiation_source 'fine-focus sealed tube'
_diffrn_radiation_type MoK\a
_diffrn_radiation_wavelength 0.71073
_diffrn_reflns_av_R_equivalents 0.0249
_diffrn_reflns_av_sigmaI/netI 0.0480
_diffrn_reflns_limit_h_max 12
_diffrn_reflns_limit_h_min -12
_diffrn_reflns_limit_k_max 13
_diffrn_reflns_limit_k_min -13
_diffrn_reflns_limit_l_max 14
_diffrn_reflns_limit_l_min -14
_diffrn_reflns_number 9176
_diffrn_reflns_theta_full 25.00
_diffrn_reflns_theta_max 27.76
_diffrn_reflns_theta_min 1.86
_diffrn_standards_number 0
_exptl_absorpt_coefficient_mu 0.154
_exptl_absorpt_correction_type none
_exptl_crystal_colour colourless
_exptl_crystal_density_diffrn 1.277
_exptl_crystal_density_method 'not measured'
_exptl_crystal_description block
_exptl_crystal_F_000 444
_exptl_crystal_size_max 0.20
_exptl_crystal_size_mid 0.17
_exptl_crystal_size_min 0.14
_refine_diff_density_max 0.273
_refine_diff_density_min -0.169
_refine_ls_extinction_method none
_refine_ls_goodness_of_fit_ref 1.014
_refine_ls_hydrogen_treatment constr
_refine_ls_matrix_type full
_refine_ls_number_parameters 282
_refine_ls_number_reflns 4675
_refine_ls_number_restraints 2
_refine_ls_restrained_S_all 1.014
_refine_ls_R_factor_all 0.0820
_refine_ls_R_factor_gt 0.0523
_refine_ls_shift/su_max 0.000
_refine_ls_shift/su_mean 0.000
_refine_ls_structure_factor_coef Fsqd
_refine_ls_weighting_details 'calc w = 1/[\s^2^(Fo^2^)+(0.0646P)^2^] where P=(Fo^2^+2Fc^2^)/3'
_refine_ls_weighting_scheme calc
_refine_ls_wR_factor_gt 0.1181
_refine_ls_wR_factor_ref 0.1338
_reflns_number_gt 3133
_reflns_number_total 4675
_reflns_threshold_expression I>2\s(I)
_cod_data_source_file av3152.cif
_cod_data_source_block Ia
_cod_database_code 2016656
_cod_database_fobs_code 2016656

loop_
_symmetry_equiv_pos_as_xyz
'x, y, z'
'-x, -y, -z'

loop_
_atom_site_type_symbol
_atom_site_label
_atom_site_fract_x
_atom_site_fract_y
_atom_site_fract_z
_atom_site_U_iso_or_equiv
_atom_site_adp_type
_atom_site_calc_flag
_atom_site_refinement_flags
_atom_site_occupancy
_atom_site_disorder_assembly
_atom_site_disorder_group
P P1 0.15100(5) 0.32873(5) 0.22639(5) 0.04233(17) Uani d . 1 . .
O O1 0.37276(15) 0.23368(13) 0.12939(14) 0.0538(4) Uani d . 1 . .
O O2 0.36216(19) 0.04992(16) 0.20754(18) 0.0788(6) Uani d . 1 . .
O O3 0.2072(16) 0.0425(8) 0.3867(10) 0.0620(16) Uani d PD 0.66(2) A 1
C C7 0.1996(15) 0.0002(13) 0.5010(12) 0.067(2) Uani d PD 0.66(2) A 1
H H7A 0.2688 -0.0506 0.5119 0.101 Uiso calc PR 0.66(2) A 1
H H7B 0.1074 -0.0545 0.5011 0.101 Uiso calc PR 0.66(2) A 1
H H7C 0.2175 0.0774 0.5666 0.101 Uiso calc PR 0.66(2) A 1
O O3' 0.221(3) 0.0571(15) 0.4171(15) 0.0620(16) Uani d PD 0.34(2) A 2
C C7' 0.189(3) 0.022(3) 0.5312(17) 0.067(2) Uani d PD 0.34(2) A 2
H H7'A 0.1025 0.0448 0.5505 0.101 Uiso calc PR 0.34(2) A 2
H H7'B 0.2640 0.0703 0.5947 0.101 Uiso calc PR 0.34(2) A 2
H H7'C 0.1793 -0.0725 0.5246 0.101 Uiso calc PR 0.34(2) A 2
O O4 0.14402(17) 0.23495(16) 0.46638(14) 0.0638(4) Uani d . 1 A .
C C1 0.2189(2) 0.20166(19) 0.27093(19) 0.0444(5) Uani d . 1 A .
C C2 0.3203(2) 0.1497(2) 0.2025(2) 0.0510(5) Uani d . 1 . .
C C3 0.1872(2) 0.1672(2) 0.3853(2) 0.0490(5) Uani d D 1 . .
C C4 0.4666(2) 0.1924(2) 0.0455(2) 0.0575(6) Uani d . 1 . .
H H4 0.5222 0.1391 0.0827 0.069 Uiso calc R 1 . .
C C5 0.3833(3) 0.1088(3) -0.0698(3) 0.0808(8) Uani d . 1 . .
H H5A 0.3202 0.0327 -0.0520 0.121 Uiso calc R 1 . .
H H5B 0.4458 0.0787 -0.1241 0.121 Uiso calc R 1 . .
H H5C 0.3299 0.1608 -0.1078 0.121 Uiso calc R 1 . .
C C6 0.5634(3) 0.3176(3) 0.0289(3) 0.0889(9) Uani d . 1 . .
H H6A 0.5101 0.3695 -0.0096 0.133 Uiso calc R 1 . .
H H6B 0.6325 0.2948 -0.0216 0.133 Uiso calc R 1 . .
H H6C 0.6098 0.3691 0.1073 0.133 Uiso calc R 1 . .
C C11 0.2649(2) 0.49492(19) 0.27479(18) 0.0438(5) Uani d . 1 . .
C C12 0.3953(2) 0.5102(2) 0.3400(2) 0.0540(6) Uani d . 1 . .
H H12 0.4224 0.4358 0.3598 0.065 Uiso calc R 1 . .
C C13 0.4854(3) 0.6352(3) 0.3759(2) 0.0692(7) Uani d . 1 . .
H H13 0.5739 0.6448 0.4184 0.083 Uiso calc R 1 . .
C C14 0.4447(3) 0.7456(2) 0.3490(3) 0.0728(7) Uani d . 1 . .
H H14 0.5053 0.8299 0.3745 0.087 Uiso calc R 1 . .
C C15 0.3155(3) 0.7322(2) 0.2850(2) 0.0666(7) Uani d . 1 . .
H H15 0.2883 0.8074 0.2677 0.080 Uiso calc R 1 . .
C C16 0.2259(2) 0.6077(2) 0.2464(2) 0.0534(6) Uani d . 1 . .
H H16 0.1391 0.5985 0.2012 0.064 Uiso calc R 1 . .
C C21 -0.0163(2) 0.3286(2) 0.28335(18) 0.0449(5) Uani d . 1 . .
C C22 -0.0486(2) 0.4440(2) 0.3444(2) 0.0534(6) Uani d . 1 . .
H H22 0.0186 0.5248 0.3597 0.064 Uiso calc R 1 . .
C C23 -0.1797(3) 0.4405(3) 0.3830(2) 0.0640(7) Uani d . 1 . .
H H23 -0.1998 0.5183 0.4247 0.077 Uiso calc R 1 . .
C C24 -0.2795(3) 0.3221(3) 0.3595(2) 0.0654(7) Uani d . 1 . .
H H24 -0.3682 0.3202 0.3837 0.079 Uiso calc R 1 . .
C C25 -0.2496(2) 0.2072(3) 0.3011(2) 0.0623(6) Uani d . 1 . .
H H25 -0.3178 0.1271 0.2862 0.075 Uiso calc R 1 . .
C C26 -0.1183(2) 0.2088(2) 0.2637(2) 0.0552(6) Uani d . 1 . .
H H26 -0.0983 0.1295 0.2252 0.066 Uiso calc R 1 . .
C C31 0.1138(2) 0.29891(19) 0.06101(18) 0.0436(5) Uani d . 1 . .
C C32 0.0160(2) 0.1853(2) -0.0032(2) 0.0598(6) Uani d . 1 . .
H H32 -0.0332 0.1261 0.0395 0.072 Uiso calc R 1 . .
C C33 -0.0098(3) 0.1588(3) -0.1287(2) 0.0678(7) Uani d . 1 . .
H H33 -0.0768 0.0827 -0.1698 0.081 Uiso calc R 1 . .
C C34 0.0622(3) 0.2432(3) -0.1932(2) 0.0646(7) Uani d . 1 . .
H H34 0.0456 0.2244 -0.2782 0.078 Uiso calc R 1 . .
C C35 0.1591(3) 0.3557(2) -0.1321(2) 0.0668(7) Uani d . 1 . .
H H35 0.2080 0.4140 -0.1757 0.080 Uiso calc R 1 . .
C C36 0.1851(2) 0.3833(2) -0.0061(2) 0.0574(6) Uani d . 1 . .
H H36 0.2517 0.4601 0.0342 0.069 Uiso calc R 1 . .

loop_
_atom_site_aniso_label
_atom_site_aniso_U_11
_atom_site_aniso_U_22
_atom_site_aniso_U_33
_atom_site_aniso_U_12
_atom_site_aniso_U_13
_atom_site_aniso_U_23
P1 0.0441(3) 0.0381(3) 0.0480(3) 0.0128(2) 0.0062(2) 0.0135(2)
O1 0.0579(9) 0.0459(8) 0.0698(10) 0.0214(7) 0.0239(8) 0.0250(7)
O2 0.0845(12) 0.0628(11) 0.1221(16) 0.0449(10) 0.0522(11) 0.0531(10)
O3 0.104(3) 0.0550(18) 0.039(4) 0.032(2) 0.013(4) 0.023(2)
C7 0.093(3) 0.076(5) 0.050(5) 0.034(2) 0.023(3) 0.033(4)
O3' 0.104(3) 0.0550(18) 0.039(4) 0.032(2) 0.013(4) 0.023(2)
C7' 0.093(3) 0.076(5) 0.050(5) 0.034(2) 0.023(3) 0.033(4)
O4 0.0813(12) 0.0655(10) 0.0530(10) 0.0303(9) 0.0134(9) 0.0160(8)
C1 0.0481(12) 0.0404(11) 0.0501(12) 0.0149(9) 0.0078(10) 0.0166(9)
C2 0.0488(13) 0.0414(12) 0.0683(15) 0.0123(10) 0.0114(11) 0.0221(11)
C3 0.0470(12) 0.0441(12) 0.0568(14) 0.0109(10) 0.0004(11) 0.0153(11)
C4 0.0513(13) 0.0590(14) 0.0721(16) 0.0213(11) 0.0205(12) 0.0232(12)
C5 0.0772(19) 0.0745(18) 0.090(2) 0.0271(15) 0.0163(16) 0.0020(15)
C6 0.086(2) 0.0833(19) 0.097(2) 0.0016(16) 0.0353(17) 0.0286(16)
C11 0.0461(12) 0.0401(11) 0.0463(12) 0.0105(9) 0.0065(9) 0.0110(9)
C12 0.0523(14) 0.0525(13) 0.0574(14) 0.0134(11) 0.0049(11) 0.0118(11)
C13 0.0506(14) 0.0719(17) 0.0754(18) 0.0023(13) -0.0004(12) 0.0092(14)
C14 0.0714(18) 0.0505(15) 0.0839(19) -0.0067(13) 0.0086(15) 0.0072(13)
C15 0.0790(18) 0.0455(14) 0.0791(18) 0.0142(13) 0.0183(15) 0.0190(12)
C16 0.0564(13) 0.0433(12) 0.0636(15) 0.0148(10) 0.0083(11) 0.0154(10)
C21 0.0460(12) 0.0499(12) 0.0441(12) 0.0179(10) 0.0052(9) 0.0160(9)
C22 0.0606(14) 0.0533(13) 0.0520(13) 0.0210(11) 0.0102(11) 0.0153(10)
C23 0.0693(17) 0.0766(18) 0.0588(15) 0.0367(14) 0.0185(13) 0.0187(13)
C24 0.0543(15) 0.095(2) 0.0581(15) 0.0318(15) 0.0145(12) 0.0247(14)
C25 0.0503(14) 0.0775(17) 0.0588(15) 0.0070(12) 0.0074(11) 0.0225(13)
C26 0.0522(13) 0.0576(14) 0.0563(14) 0.0128(11) 0.0103(11) 0.0120(11)
C31 0.0460(12) 0.0405(11) 0.0478(12) 0.0155(9) 0.0044(9) 0.0121(9)
C32 0.0647(15) 0.0536(14) 0.0567(15) 0.0040(12) 0.0069(12) 0.0126(11)
C33 0.0681(16) 0.0639(16) 0.0602(16) 0.0062(13) -0.0029(13) 0.0008(13)
C34 0.0762(17) 0.0722(17) 0.0501(14) 0.0322(14) -0.0015(13) 0.0114(13)
C35 0.0835(18) 0.0638(16) 0.0570(15) 0.0135(14) 0.0086(13) 0.0268(13)
C36 0.0656(15) 0.0509(13) 0.0546(14) 0.0081(11) 0.0023(11) 0.0171(11)

loop_
_atom_type_symbol
_atom_type_description
_atom_type_scat_dispersion_real
_atom_type_scat_dispersion_imag
_atom_type_scat_source
C C 0.0033 0.0016 'International Tables Vol C Tables 4.2.6.8 and 6.1.1.4'
H H 0.0000 0.0000 'International Tables Vol C Tables 4.2.6.8 and 6.1.1.4'
O O 0.0106 0.0060 'International Tables Vol C Tables 4.2.6.8 and 6.1.1.4'
P P 0.1023 0.0942 'International Tables Vol C Tables 4.2.6.8 and 6.1.1.4'

loop_
_geom_angle_atom_site_label_1
_geom_angle_atom_site_label_2
_geom_angle_atom_site_label_3
_geom_angle
C1 P1 C11 114.92(9)
C1 P1 C21 109.49(9)
C11 P1 C21 108.93(9)
C1 P1 C31 110.74(9)
C11 P1 C31 106.43(9)
C21 P1 C31 105.91(9)
C2 O1 C4 118.34(16)
C3 O3 C7 116.3(7)
C3 O3' C7' 120.6(18)
O3' C7' H7'A 109.5
O3' C7' H7'B 109.5
H7'A C7' H7'B 109.5
O3' C7' H7'C 109.5
H7'A C7' H7'C 109.5
H7'B C7' H7'C 109.5
C3 C1 C2 122.36(18)
C3 C1 P1 117.71(15)
C2 C1 P1 119.26(15)
O2 C2 O1 121.2(2)
O2 C2 C1 128.4(2)
O1 C2 C1 110.30(17)
O4 C3 O3' 113.3(8)
O4 C3 O3 124.7(5)
O4 C3 C1 126.00(19)
O3' C3 C1 120.3(9)
O3 C3 C1 109.2(5)
O1 C4 C5 109.69(18)
O1 C4 C6 106.54(19)
C5 C4 C6 113.9(2)
O1 C4 H4 108.9
C5 C4 H4 108.9
C6 C4 H4 108.9
C4 C5 H5A 109.5
C4 C5 H5B 109.5
H5A C5 H5B 109.5
C4 C5 H5C 109.5
H5A C5 H5C 109.5
H5B C5 H5C 109.5
C4 C6 H6A 109.5
C4 C6 H6B 109.5
H6A C6 H6B 109.5
C4 C6 H6C 109.5
H6A C6 H6C 109.5
H6B C6 H6C 109.5
C12 C11 C16 119.1(2)
C12 C11 P1 118.92(16)
C16 C11 P1 121.99(16)
C13 C12 C11 120.2(2)
C13 C12 H12 119.9
C11 C12 H12 119.9
C14 C13 C12 120.1(2)
C14 C13 H13 120.0
C12 C13 H13 120.0
C15 C14 C13 120.4(2)
C15 C14 H14 119.8
C13 C14 H14 119.8
C14 C15 C16 120.0(2)
C14 C15 H15 120.0
C16 C15 H15 120.0
C15 C16 C11 120.2(2)
C15 C16 H16 119.9
C11 C16 H16 119.9
C22 C21 C26 118.1(2)
C22 C21 P1 122.64(17)
C26 C21 P1 119.22(16)
C23 C22 C21 120.9(2)
C23 C22 H22 119.5
C21 C22 H22 119.5
C24 C23 C22 119.8(2)
C24 C23 H23 120.1
C22 C23 H23 120.1
C25 C24 C23 120.4(2)
C25 C24 H24 119.8
C23 C24 H24 119.8
C24 C25 C26 120.5(2)
C24 C25 H25 119.8
C26 C25 H25 119.8
C25 C26 C21 120.3(2)
C25 C26 H26 119.9
C21 C26 H26 119.9
C36 C31 C32 117.4(2)
C36 C31 P1 122.03(16)
C32 C31 P1 120.52(16)
C33 C32 C31 121.3(2)
C33 C32 H32 119.4
C31 C32 H32 119.4
C34 C33 C32 120.4(2)
C34 C33 H33 119.8
C32 C33 H33 119.8
C33 C34 C35 119.4(2)
C33 C34 H34 120.3
C35 C34 H34 120.3
C34 C35 C36 120.5(2)
C34 C35 H35 119.7
C36 C35 H35 119.7
C31 C36 C35 121.0(2)
C31 C36 H36 119.5
C35 C36 H36 119.5

loop_
_geom_bond_atom_site_label_1
_geom_bond_atom_site_label_2
_geom_bond_distance
_geom_bond_publ_flag
P1 C1 1.7388(19) y
P1 C11 1.809(2) ?
P1 C21 1.810(2) ?
P1 C31 1.815(2) ?
O1 C2 1.360(2) ?
O1 C4 1.445(3) ?
O2 C2 1.208(2) y
O3 C3 1.362(4) ?
O3 C7 1.434(5) ?
C7 H7A 0.9600 ?
C7 H7B 0.9600 ?
C7 H7C 0.9600 ?
O3' C3 1.361(7) ?
O3' C7' 1.435(8) ?
C7' H7'A 0.9600 ?
C7' H7'B 0.9600 ?
C7' H7'C 0.9600 ?
O4 C3 1.211(2) y
C1 C3 1.436(3) y
C1 C2 1.443(3) y
C4 C5 1.483(3) ?
C4 C6 1.494(3) ?
C4 H4 0.9800 ?
C5 H5A 0.9600 ?
C5 H5B 0.9600 ?
C5 H5C 0.9600 ?
C6 H6A 0.9600 ?
C6 H6B 0.9600 ?
C6 H6C 0.9600 ?
C11 C12 1.380(3) ?
C11 C16 1.395(3) ?
C12 C13 1.377(3) ?
C12 H12 0.9300 ?
C13 C14 1.374(3) ?
C13 H13 0.9300 ?
C14 C15 1.368(4) ?
C14 H14 0.9300 ?
C15 C16 1.374(3) ?
C15 H15 0.9300 ?
C16 H16 0.9300 ?
C21 C22 1.386(3) ?
C21 C26 1.392(3) ?
C22 C23 1.385(3) ?
C22 H22 0.9300 ?
C23 C24 1.368(3) ?
C23 H23 0.9300 ?
C24 C25 1.361(3) ?
C24 H24 0.9300 ?
C25 C26 1.385(3) ?
C25 H25 0.9300 ?
C26 H26 0.9300 ?
C31 C36 1.378(3) ?
C31 C32 1.388(3) ?
C32 C33 1.374(3) ?
C32 H32 0.9300 ?
C33 C34 1.361(3) ?
C33 H33 0.9300 ?
C34 C35 1.366(3) ?
C34 H34 0.9300 ?
C35 C36 1.379(3) ?
C35 H35 0.9300 ?
C36 H36 0.9300 ?

loop_
_geom_hbond_atom_site_label_D
_geom_hbond_atom_site_label_H
_geom_hbond_atom_site_label_A
_geom_hbond_site_symmetry_A
_geom_hbond_distance_DH
_geom_hbond_distance_HA
_geom_hbond_distance_DA
_geom_hbond_angle_DHA
P1 . O1 . . . 2.799(2) .
P1 . O4 . . . 3.030(2) .
C5 H5C Cg3 . 0.96 2.89 3.657(3) 138
C23 H23 O4 2_566 0.93 2.56 3.430(3) 156

loop_
_geom_torsion_atom_site_label_1
_geom_torsion_atom_site_label_2
_geom_torsion_atom_site_label_3
_geom_torsion_atom_site_label_4
_geom_torsion
C11 P1 C1 C3 91.24(18)
C21 P1 C1 C3 -31.72(19)
C31 P1 C1 C3 -148.13(16)
C11 P1 C1 C2 -79.61(19)
C21 P1 C1 C2 157.44(16)
C31 P1 C1 C2 41.02(19)
C4 O1 C2 O2 8.0(3)
C4 O1 C2 C1 -174.49(17)
C3 C1 C2 O2 22.0(4)
P1 C1 C2 O2 -167.6(2)
C3 C1 C2 O1 -155.35(19)
P1 C1 C2 O1 15.0(2)
C7' O3' C3 O4 7(3)
C7' O3' C3 O3 -136(10)
C7' O3' C3 C1 -180(2)
C7 O3 C3 O4 -11.2(16)
C7 O3 C3 O3' 30(7)
C7 O3 C3 C1 171.4(10)
C2 C1 C3 O4 153.5(2)
P1 C1 C3 O4 -17.0(3)
C2 C1 C3 O3' -18.5(15)
P1 C1 C3 O3' 171.0(15)
C2 C1 C3 O3 -29.1(8)
P1 C1 C3 O3 160.3(7)
C2 O1 C4 C5 85.8(2)
C2 O1 C4 C6 -150.5(2)
C1 P1 C11 C12 1.1(2)
C21 P1 C11 C12 124.33(17)
C31 P1 C11 C12 -121.88(17)
C1 P1 C11 C16 179.97(17)
C21 P1 C11 C16 -56.78(19)
C31 P1 C11 C16 57.00(19)
C16 C11 C12 C13 -0.2(3)
P1 C11 C12 C13 178.70(17)
C11 C12 C13 C14 1.3(4)
C12 C13 C14 C15 -0.9(4)
C13 C14 C15 C16 -0.5(4)
C14 C15 C16 C11 1.6(4)
C12 C11 C16 C15 -1.2(3)
P1 C11 C16 C15 179.91(17)
C1 P1 C21 C22 131.52(18)
C11 P1 C21 C22 5.1(2)
C31 P1 C21 C22 -109.04(18)
C1 P1 C21 C26 -49.68(19)
C11 P1 C21 C26 -176.12(16)
C31 P1 C21 C26 69.76(18)
C26 C21 C22 C23 -1.0(3)
P1 C21 C22 C23 177.79(16)
C21 C22 C23 C24 -0.7(3)
C22 C23 C24 C25 1.6(4)
C23 C24 C25 C26 -0.6(4)
C24 C25 C26 C21 -1.2(3)
C22 C21 C26 C25 2.0(3)
P1 C21 C26 C25 -176.85(16)
C1 P1 C31 C36 -115.23(18)
C11 P1 C31 C36 10.3(2)
C21 P1 C31 C36 126.16(18)
C1 P1 C31 C32 61.69(19)
C11 P1 C31 C32 -172.75(17)
C21 P1 C31 C32 -56.92(19)
C36 C31 C32 C33 -0.6(3)
P1 C31 C32 C33 -177.64(18)
C31 C32 C33 C34 0.9(4)
C32 C33 C34 C35 -0.9(4)
C33 C34 C35 C36 0.6(4)
C32 C31 C36 C35 0.3(3)
P1 C31 C36 C35 177.29(17)
C34 C35 C36 C31 -0.3(4)
